data_7059561
loop_
_publ_author_name
'Meng, Lingshu'
'Zhao, Lun'
'Guo, Guanlin'
'Liu, Xin'

_publ_section_title
;
 Multifunctional polymers with interpenetrating structures: luminescence
 sensing, ECL behaviors, selective detection of Fe3+ ion and rapid removal
 of anionic dyes
;
_journal_issue 21
_journal_name_full 'New Journal of Chemistry'
_journal_page_first 9025
_journal_page_last 9036
_journal_paper_doi 10.1039/D0NJ01066A
_journal_volume 44
_journal_year 2020
_chemical_formula_sum 'C64 H54 N10 O15 Zn2'
_chemical_formula_weight 1333.91
_space_group_IT_number 60
_space_group_name_Hall '-P 2n 2ab'
_space_group_name_H-M_alt 'P b c n'
_symmetry_cell_setting orthorhombic
_symmetry_space_group_name_H-M 'P b c n'
_atom_sites_solution_hydrogens geom
_atom_sites_solution_primary direct
_atom_sites_solution_secondary difmap
_audit_creation_method SHELXL-97
_audit_update_record
;
2020-01-16 deposited with the CCDC.	2020-05-04 downloaded from the CCDC.
;
_cell_angle_alpha 90.00
_cell_angle_beta 90.00
_cell_angle_gamma 90.00
_cell_formula_units_Z 4
_cell_length_a 23.392(4)
_cell_length_b 11.662(2)
_cell_length_c 27.060(5)
_cell_measurement_reflns_used 582
_cell_measurement_temperature 293(2)
_cell_measurement_theta_max 28.33
_cell_measurement_theta_min 0.99
_cell_volume 7382(2)
_computing_structure_refinement 'SHELXL-97 (Sheldrick, 1997)'
_computing_structure_solution 'SHELXL-97 (Sheldrick, 1997)'
_diffrn_ambient_temperature 293(2)
_diffrn_measured_fraction_theta_full 0.999
_diffrn_measured_fraction_theta_max 0.999
_diffrn_measurement_device_type 'Bruker APEX2 CCD'
_diffrn_radiation_monochromator graphite
_diffrn_radiation_source 'fine-focus sealed tube'
_diffrn_radiation_type MoK\a
_diffrn_radiation_wavelength 0.71073
_diffrn_reflns_av_R_equivalents 0.1510
_diffrn_reflns_av_sigmaI/netI 0.0988
_diffrn_reflns_limit_h_max 23
_diffrn_reflns_limit_h_min -18
_diffrn_reflns_limit_k_max 11
_diffrn_reflns_limit_k_min -11
_diffrn_reflns_limit_l_max 27
_diffrn_reflns_limit_l_min -27
_diffrn_reflns_number 28100
_diffrn_reflns_theta_full 21.32
_diffrn_reflns_theta_max 21.32
_diffrn_reflns_theta_min 1.51
_exptl_absorpt_coefficient_mu 0.714
_exptl_absorpt_correction_T_max 0.859
_exptl_absorpt_correction_T_min 0.859
_exptl_absorpt_correction_type multi-scan
_exptl_absorpt_process_details sadabs
_exptl_crystal_colour colorless
_exptl_crystal_density_diffrn 1.200
_exptl_crystal_density_method 'not measured'
_exptl_crystal_description block
_exptl_crystal_F_000 2752
_exptl_crystal_size_max 0.075
_exptl_crystal_size_mid 0.075
_exptl_crystal_size_min 0.013
_refine_diff_density_max 1.355
_refine_diff_density_min -0.815
_refine_diff_density_rms 0.280
_refine_ls_extinction_method none
_refine_ls_goodness_of_fit_ref 1.183
_refine_ls_hydrogen_treatment mixed
_refine_ls_matrix_type full
_refine_ls_number_parameters 393
_refine_ls_number_reflns 4132
_refine_ls_number_restraints 29
_refine_ls_restrained_S_all 1.184
_refine_ls_R_factor_all 0.1755
_refine_ls_R_factor_gt 0.0975
_refine_ls_shift/su_max 0.078
_refine_ls_shift/su_mean 0.002
_refine_ls_structure_factor_coef Fsqd
_refine_ls_weighting_details 'calc w=1/[\s^2^(Fo^2^)+(0.2000P)^2^+0.0000P] where P=(Fo^2^+2Fc^2^)/3'
_refine_ls_weighting_scheme calc
_refine_ls_wR_factor_gt 0.2779
_refine_ls_wR_factor_ref 0.3464
_reflns_number_gt 2358
_reflns_number_total 4132
_reflns_threshold_expression >2sigma(I)
_cod_data_source_file d0nj01066a2.cif
_cod_data_source_block 1
_cod_depositor_comments
;
The following automatic conversions were performed:

data item '_symmetry_cell_setting' value 'Orthorhombic' was changed
to 'orthorhombic' in accordance with the
/home/data/users/saulius/crontab/automatic-downloads/rss-feeds/RSC/lib/dictionaries/cif_core.dic
dictionary named 'cif_core.dic' version 2.4.2 last updated on
2011-04-26.

Automatic conversion script
Id: cif_fix_values 7556 2019-12-06 15:28:31Z antanas 

 Adding full bibliography for 7059559--7059561.cif.

 Adding full bibliography for 7059559--7059561.cif.
;
_cod_original_sg_symbol_H-M Pbcn
_cod_database_code 7059561

loop_
_symmetry_equiv_pos_as_xyz
'x, y, z'
'-x+1/2, -y+1/2, z+1/2'
'x+1/2, -y+1/2, -z'
'-x, y, -z+1/2'
'-x, -y, -z'
'x-1/2, y-1/2, -z-1/2'
'-x-1/2, y-1/2, z'
'x, -y, z-1/2'

loop_
_atom_site_label
_atom_site_type_symbol
_atom_site_fract_x
_atom_site_fract_y
_atom_site_fract_z
_atom_site_U_iso_or_equiv
_atom_site_adp_type
_atom_site_occupancy
_atom_site_symmetry_multiplicity
_atom_site_calc_flag
_atom_site_refinement_flags
_atom_site_disorder_assembly
_atom_site_disorder_group
C1 C 0.1919(2) -0.1816(4) 0.3071(2) 0.0781(19) Uani 1 1 d U . 1
C2 C 0.1791(3) -0.0891(5) 0.26898(19) 0.102(2) Uani 1 1 d U . 1
H2 H 0.1474 -0.0438 0.2824 0.122 Uiso 1 1 calc R . 1
C3 C 0.1583(3) -0.1380(6) 0.2218(2) 0.107(2) Uani 1 1 d U . 1
H3A H 0.1865 -0.1913 0.2089 0.129 Uiso 1 1 calc R . 1
H3B H 0.1232 -0.1801 0.2276 0.129 Uiso 1 1 calc R . 1
C4 C 0.1478(2) -0.0469(5) 0.18484(15) 0.1083(3) Uani 1 1 d U . 1
H4A H 0.1378 -0.0819 0.1535 0.130 Uiso 1 1 calc RD . 1
H4B H 0.1156 -0.0006 0.1955 0.130 Uiso 1 1 calc R . 1
C5 C 0.2157(3) 0.0774(5) 0.22329(18) 0.115(3) Uani 1 1 d . . 1
H5A H 0.1867 0.1306 0.2348 0.139 Uiso 1 1 calc R . 1
H5B H 0.2506 0.1206 0.2176 0.139 Uiso 1 1 calc R . 1
C6 C 0.2263(3) -0.0098(5) 0.2621(2) 0.101(2) Uani 1 1 d U . 1
H6A H 0.2603 -0.0531 0.2534 0.121 Uiso 1 1 calc R . 1
H6B H 0.2338 0.0290 0.2931 0.121 Uiso 1 1 calc R . 1
C7 C 0.2018(2) 0.0857(5) 0.13370(18) 0.0794(16) Uani 1 1 d U . 1
C8 C 0.1895(2) 0.0357(4) 0.08795(14) 0.0828(19) Uani 1 1 d U . 1
H8 H 0.1753 -0.0387 0.0877 0.099 Uiso 1 1 calc RD . 1
C9 C 0.1971(2) 0.0890(5) 0.04398(18) 0.0792(19) Uani 1 1 d U . 1
H9 H 0.1877 0.0507 0.0150 0.095 Uiso 1 1 calc R . 1
C10 C 0.2184(2) 0.1982(4) 0.04139(19) 0.0690(16) Uani 1 1 d U . 1
C11 C 0.2277(2) 0.2560(6) 0.0856(3) 0.1000(3) Uani 1 1 d U . 1
H11 H 0.2393 0.3323 0.0847 0.120 Uiso 1 1 calc R . 1
C12 C 0.2201(2) 0.2012(5) 0.1322(3) 0.1005(3) Uani 1 1 d U . 1
H12 H 0.2270 0.2411 0.1614 0.121 Uiso 1 1 calc R . 1
C13 C 0.22670(17) 0.2563(4) -0.00627(17) 0.0529(15) Uani 1 1 d . . 1
C14 C 0.1169(2) -0.4301(5) 0.3651(2) 0.0800(19) Uani 1 1 d . . 1
H14 H 0.1103 -0.3904 0.3358 0.096 Uiso 1 1 calc R . 1
C15 C 0.0831(2) -0.5111(5) 0.3831(2) 0.101(2) Uani 1 1 d . . 1
H15 H 0.0494 -0.5383 0.3690 0.121 Uiso 1 1 calc R . 1
C16 C 0.1559(2) -0.4854(4) 0.43221(17) 0.0659(17) Uani 1 1 d . . 1
H16 H 0.1812 -0.4930 0.4586 0.079 Uiso 1 1 calc R . 1
C17 C 0.08736(19) -0.6341(4) 0.46100(18) 0.0598(16) Uani 1 1 d . . 1
C18 C 0.1241(2) -0.7138(4) 0.47906(18) 0.0648(17) Uani 1 1 d . . 1
H18 H 0.1627 -0.7109 0.4710 0.078 Uiso 1 1 calc R . 1
C19 C 0.1036(2) -0.7995(4) 0.50952(19) 0.0662(17) Uani 1 1 d . . 1
H19 H 0.1285 -0.8531 0.5231 0.079 Uiso 1 1 calc R . 1
C20 C 0.04540(19) -0.8047(4) 0.51973(17) 0.0529(15) Uani 1 1 d . . 1
C21 C 0.0106(2) -0.7221(4) 0.5007(2) 0.0672(18) Uani 1 1 d . . 1
C22 C 0.0308(2) -0.6346(4) 0.4716(2) 0.0764(19) Uani 1 1 d . . 1
H22 H 0.0066 -0.5778 0.4596 0.092 Uiso 1 1 calc R . 1
C23 C -0.0520(2) -0.7428(4) 0.5185(2) 0.086(2) Uani 1 1 d U . 1
H23A H -0.0655 -0.6809 0.5394 0.103 Uiso 1 1 calc R . 1
H23B H -0.0781 -0.7529 0.4910 0.103 Uiso 1 1 calc R . 1
C24 C 0.01231(17) -0.8872(4) 0.54732(17) 0.0541(15) Uani 1 1 d . . 1
C25 C -0.0441(2) -0.8522(4) 0.54720(19) 0.0635(16) Uani 1 1 d U . 1
C26 C -0.0869(2) -0.9163(4) 0.56896(18) 0.0653(16) Uani 1 1 d U . 1
H26 H -0.1247 -0.8917 0.5683 0.078 Uiso 1 1 calc R . 1
C27 C 0.02677(19) -0.9883(4) 0.57101(18) 0.0703(18) Uani 1 1 d . . 1
H27 H 0.0647 -1.0122 0.5722 0.084 Uiso 1 1 calc R . 1
C28 C -0.01627(19) -1.0542(4) 0.59313(17) 0.0638(16) Uani 1 1 d . . 1
H28 H -0.0069 -1.1226 0.6088 0.077 Uiso 1 1 calc R . 1
C29 C -0.07180(19) -1.0186(4) 0.59186(16) 0.0557(15) Uani 1 1 d U . 1
C30 C -0.16948(19) -1.0894(4) 0.59922(17) 0.0594(16) Uani 1 1 d . . 1
H30 H -0.1848 -1.0399 0.5758 0.071 Uiso 1 1 calc R . 1
C31 C -0.1092(2) -1.1750(4) 0.6472(2) 0.081(2) Uani 1 1 d . . 1
H31 H -0.0756 -1.1963 0.6631 0.097 Uiso 1 1 calc R . 1
C32 C -0.1605(2) -1.2224(5) 0.65295(18) 0.0679(17) Uani 1 1 d . . 1
H32 H -0.1688 -1.2823 0.6744 0.081 Uiso 1 1 calc R . 1
N1 N 0.1974(2) 0.0270(4) 0.17787(15) 0.0909(14) Uani 1 1 d U . 1
N2 N 0.16323(17) -0.4125(3) 0.39569(14) 0.0665(14) Uani 1 1 d . . 1
N3 N 0.10805(16) -0.5476(3) 0.42721(15) 0.0680(14) Uani 1 1 d . . 1
N4 N -0.11571(15) -1.0876(3) 0.61298(13) 0.0564(12) Uani 1 1 d . . 1
N5 N -0.19953(16) -1.1695(3) 0.62229(13) 0.0585(13) Uani 1 1 d . . 1
O1 O 0.20016(18) -0.1553(3) 0.34977(13) 0.0961(15) Uani 1 1 d . . 1
O2 O 0.1948(2) -0.2827(4) 0.29374(17) 0.131(2) Uani 1 1 d U . 1
O3 O 0.24538(15) 0.3563(3) -0.00686(11) 0.0728(12) Uani 1 1 d . . 1
O4 O 0.21557(13) 0.1994(3) -0.04525(11) 0.0644(11) Uani 1 1 d . . 1
OW1 O 0.0000 0.0025(12) 0.2500 0.345(8) Uiso 1 2 d S A 1
OW2 O -0.0395(5) -0.6848(10) 0.3424(4) 0.370(6) Uiso 1 1 d . B 1
OW3 O 0.0120(5) -0.1617(9) 0.2818(4) 0.350(6) Uiso 1 1 d . . 1
Zn1 Zn 0.21971(2) -0.28297(4) 0.391686(19) 0.05178(17) Uani 1 1 d . . 1
OW4 O -0.0863(9) -0.6250(17) 0.2784(9) 0.663(15) Uiso 1 1 d . C 1

loop_
_atom_site_aniso_label
_atom_site_aniso_U_11
_atom_site_aniso_U_22
_atom_site_aniso_U_33
_atom_site_aniso_U_23
_atom_site_aniso_U_13
_atom_site_aniso_U_12
C1 0.092(4) 0.075(3) 0.067(3) 0.006(3) 0.012(3) 0.001(3)
C2 0.147(5) 0.108(5) 0.051(3) 0.029(3) -0.008(3) -0.005(4)
C3 0.113(5) 0.131(3) 0.079(3) 0.017(2) -0.004(3) -0.032(4)
C4 0.1085(5) 0.1084(5) 0.1082(5) 0.0009(4) -0.0002(4) -0.0007(4)
C5 0.228(7) 0.092(4) 0.027(3) 0.012(3) -0.032(3) -0.041(4)
C6 0.162(5) 0.088(4) 0.052(3) 0.005(3) -0.014(3) -0.028(4)
C7 0.104(4) 0.095(2) 0.040(3) 0.009(3) -0.007(3) -0.017(3)
C8 0.121(4) 0.064(3) 0.063(3) 0.006(3) -0.022(3) -0.037(3)
C9 0.099(4) 0.097(4) 0.042(3) 0.017(3) -0.010(3) -0.023(3)
C10 0.074(3) 0.079(3) 0.054(2) 0.0275(18) 0.005(2) -0.014(3)
C11 0.1006(5) 0.0999(5) 0.0994(4) -0.0005(3) -0.0003(4) -0.0009(4)
C12 0.1012(5) 0.1000(5) 0.1003(4) 0.0002(4) -0.0002(4) -0.0007(4)
C13 0.049(3) 0.067(3) 0.042(3) 0.008(2) 0.002(2) 0.000(2)
C14 0.072(3) 0.086(4) 0.082(4) 0.032(3) -0.017(3) -0.013(3)
C15 0.092(4) 0.107(4) 0.105(4) 0.026(4) -0.022(4) -0.029(4)
C16 0.086(3) 0.061(3) 0.051(3) 0.003(3) -0.005(3) 0.011(3)
C17 0.057(3) 0.051(3) 0.072(3) -0.001(3) 0.014(2) -0.008(2)
C18 0.060(3) 0.070(3) 0.065(3) -0.002(3) 0.001(3) 0.010(3)
C19 0.062(3) 0.059(3) 0.078(3) 0.007(3) 0.010(3) 0.001(3)
C20 0.052(3) 0.049(3) 0.057(3) 0.004(2) 0.009(2) 0.005(2)
C21 0.055(3) 0.051(3) 0.096(4) 0.010(3) 0.005(3) -0.004(3)
C22 0.075(3) 0.063(3) 0.092(4) -0.006(3) 0.005(3) 0.007(3)
C23 0.077(3) 0.066(3) 0.115(4) 0.014(3) 0.033(3) 0.008(3)
C24 0.047(3) 0.058(3) 0.058(3) 0.003(2) 0.005(2) 0.011(2)
C25 0.063(3) 0.050(3) 0.077(3) 0.009(2) 0.006(3) -0.003(3)
C26 0.056(3) 0.066(3) 0.074(3) 0.000(3) 0.006(3) 0.002(3)
C27 0.047(3) 0.089(4) 0.075(3) 0.008(3) -0.003(3) 0.002(3)
C28 0.060(3) 0.073(3) 0.059(3) 0.020(3) -0.009(2) 0.006(3)
C29 0.058(3) 0.056(3) 0.053(3) -0.001(2) -0.006(2) -0.003(2)
C30 0.071(3) 0.057(3) 0.050(3) -0.004(2) -0.009(2) -0.009(3)
C31 0.071(3) 0.078(4) 0.094(4) 0.020(3) -0.010(3) -0.007(3)
C32 0.063(3) 0.085(3) 0.056(3) 0.026(3) -0.012(3) 0.011(3)
N1 0.139(2) 0.090(3) 0.044(2) 0.022(2) -0.013(3) -0.0227(19)
N2 0.083(3) 0.065(2) 0.052(2) 0.008(2) -0.010(2) -0.010(2)
N3 0.069(2) 0.061(2) 0.075(3) 0.006(2) -0.010(2) -0.005(2)
N4 0.052(2) 0.057(2) 0.060(2) 0.004(2) -0.0101(19) -0.006(2)
N5 0.064(2) 0.060(2) 0.051(2) -0.008(2) -0.005(2) -0.005(2)
O1 0.148(3) 0.087(3) 0.053(2) 0.009(2) -0.013(2) 0.015(3)
O2 0.212(5) 0.094(3) 0.087(3) 0.012(3) -0.002(3) 0.024(3)
O3 0.099(2) 0.068(2) 0.0508(19) 0.0074(18) 0.0024(19) -0.016(2)
O4 0.078(2) 0.077(2) 0.0383(17) -0.0012(16) -0.0016(16) -0.0066(18)
Zn1 0.0623(3) 0.0536(3) 0.0394(3) 0.0030(3) 0.0022(3) 0.0049(3)

loop_
_atom_type_symbol
_atom_type_description
_atom_type_scat_dispersion_real
_atom_type_scat_dispersion_imag
_atom_type_scat_source
C C 0.0033 0.0016 'International Tables Vol C Tables 4.2.6.8 and 6.1.1.4'
H H 0.0000 0.0000 'International Tables Vol C Tables 4.2.6.8 and 6.1.1.4'
N N 0.0061 0.0033 'International Tables Vol C Tables 4.2.6.8 and 6.1.1.4'
O O 0.0106 0.0060 'International Tables Vol C Tables 4.2.6.8 and 6.1.1.4'
Zn Zn 0.2839 1.4301 'International Tables Vol C Tables 4.2.6.8 and 6.1.1.4'

loop_
_geom_angle_atom_site_label_1
_geom_angle_atom_site_label_2
_geom_angle_atom_site_label_3
_geom_angle
_geom_angle_site_symmetry_1
_geom_angle_site_symmetry_3
_geom_angle_publ_flag
O1 C1 O2 120.8(5) . . ?
O1 C1 C2 119.9(5) . . ?
O2 C1 C2 119.3(5) . . ?
C6 C2 C3 112.6(5) . . ?
C6 C2 C1 112.9(5) . . ?
C3 C2 C1 112.1(5) . . ?
C6 C2 H2 106.2 . . ?
C3 C2 H2 106.2 . . ?
C1 C2 H2 106.2 . . ?
C4 C3 C2 111.1(5) . . ?
C4 C3 H3A 109.4 . . ?
C2 C3 H3A 109.4 . . ?
C4 C3 H3B 109.4 . . ?
C2 C3 H3B 109.4 . . ?
H3A C3 H3B 108.0 . . ?
N1 C4 C3 112.3(4) . . ?
N1 C4 H4A 109.2 . . ?
C3 C4 H4A 109.2 . . ?
N1 C4 H4B 109.2 . . ?
C3 C4 H4B 109.2 . . ?
H4A C4 H4B 107.9 . . ?
N1 C5 C6 112.1(5) . . ?
N1 C5 H5A 109.2 . . ?
C6 C5 H5A 109.2 . . ?
N1 C5 H5B 109.2 . . ?
C6 C5 H5B 109.2 . . ?
H5A C5 H5B 107.9 . . ?
C2 C6 C5 113.6(5) . . ?
C2 C6 H6A 108.8 . . ?
C5 C6 H6A 108.8 . . ?
C2 C6 H6B 108.8 . . ?
C5 C6 H6B 108.8 . . ?
H6A C6 H6B 107.7 . . ?
N1 C7 C8 123.0(5) . . ?
N1 C7 C12 121.3(5) . . ?
C8 C7 C12 115.7(5) . . ?
C9 C8 C7 124.0(5) . . ?
C9 C8 H8 118.0 . . ?
C7 C8 H8 118.0 . . ?
C8 C9 C10 121.3(5) . . ?
C8 C9 H9 119.3 . . ?
C10 C9 H9 119.3 . . ?
C9 C10 C11 117.7(5) . . ?
C9 C10 C13 121.5(5) . . ?
C11 C10 C13 120.7(5) . . ?
C10 C11 C12 121.6(6) . . ?
C10 C11 H11 119.2 . . ?
C12 C11 H11 119.2 . . ?
C7 C12 C11 119.3(6) . . ?
C7 C12 H12 120.3 . . ?
C11 C12 H12 120.3 . . ?
O3 C13 O4 123.3(4) . . ?
O3 C13 C10 119.3(4) . . ?
O4 C13 C10 117.4(4) . . ?
C15 C14 N2 110.8(5) . . ?
C15 C14 H14 124.6 . . ?
N2 C14 H14 124.6 . . ?
C14 C15 N3 106.4(5) . . ?
C14 C15 H15 126.8 . . ?
N3 C15 H15 126.8 . . ?
N2 C16 N3 112.5(4) . . ?
N2 C16 H16 123.8 . . ?
N3 C16 H16 123.8 . . ?
C22 C17 C18 122.7(5) . . ?
C22 C17 N3 117.6(4) . . ?
C18 C17 N3 119.6(4) . . ?
C17 C18 C19 119.4(4) . . ?
C17 C18 H18 120.3 . . ?
C19 C18 H18 120.3 . . ?
C18 C19 C20 119.4(4) . . ?
C18 C19 H19 120.3 . . ?
C20 C19 H19 120.3 . . ?
C21 C20 C19 118.6(4) . . ?
C21 C20 C24 110.3(4) . . ?
C19 C20 C24 131.1(4) . . ?
C20 C21 C22 122.5(4) . . ?
C20 C21 C23 109.5(4) . . ?
C22 C21 C23 127.9(4) . . ?
C17 C22 C21 117.4(5) . . ?
C17 C22 H22 121.3 . . ?
C21 C22 H22 121.3 . . ?
C25 C23 C21 100.0(4) . . ?
C25 C23 H23A 111.8 . . ?
C21 C23 H23A 111.8 . . ?
C25 C23 H23B 111.8 . . ?
C21 C23 H23B 111.8 . . ?
H23A C23 H23B 109.5 . . ?
C25 C24 C27 119.1(4) . . ?
C25 C24 C20 108.4(4) . . ?
C27 C24 C20 132.6(4) . . ?
C24 C25 C26 122.2(4) . . ?
C24 C25 C23 111.7(4) . . ?
C26 C25 C23 126.0(4) . . ?
C25 C26 C29 118.0(4) . . ?
C25 C26 H26 121.0 . . ?
C29 C26 H26 121.0 . . ?
C24 C27 C28 119.3(4) . . ?
C24 C27 H27 120.3 . . ?
C28 C27 H27 120.3 . . ?
C29 C28 C27 120.5(5) . . ?
C29 C28 H28 119.8 . . ?
C27 C28 H28 119.8 . . ?
C28 C29 C26 120.9(4) . . ?
C28 C29 N4 120.3(4) . . ?
C26 C29 N4 118.7(4) . . ?
N4 C30 N5 112.7(4) . . ?
N4 C30 H30 123.6 . . ?
N5 C30 H30 123.6 . . ?
C32 C31 N4 106.5(4) . . ?
C32 C31 H31 126.8 . . ?
N4 C31 H31 126.8 . . ?
C31 C32 N5 110.0(4) . . ?
C31 C32 H32 125.0 . . ?
N5 C32 H32 125.0 . . ?
C7 N1 C5 121.2(5) . . ?
C7 N1 C4 117.6(4) . . ?
C5 N1 C4 111.8(4) . . ?
C16 N2 C14 104.7(4) . . ?
C16 N2 Zn1 127.7(3) . . ?
C14 N2 Zn1 126.6(3) . . ?
C16 N3 C15 105.7(4) . . ?
C16 N3 C17 126.4(4) . . ?
C15 N3 C17 127.9(4) . . ?
C30 N4 C31 106.5(4) . . ?
C30 N4 C29 125.9(4) . . ?
C31 N4 C29 127.2(4) . . ?
C30 N5 C32 104.3(4) . . ?
C30 N5 Zn1 127.3(3) . 3_436 ?
C32 N5 Zn1 127.8(3) . 3_436 ?
C1 O1 Zn1 113.8(4) . . ?
C13 O4 Zn1 116.8(3) . 8 ?
O1 Zn1 O4 96.68(14) . 8_556 ?
O1 Zn1 N5 109.05(17) . 3_536 ?
O4 Zn1 N5 110.31(14) 8_556 3_536 ?
O1 Zn1 N2 117.16(17) . . ?
O4 Zn1 N2 107.05(14) 8_556 . ?
N5 Zn1 N2 114.94(16) 3_536 . ?

loop_
_geom_bond_atom_site_label_1
_geom_bond_atom_site_label_2
_geom_bond_distance
_geom_bond_site_symmetry_2
_geom_bond_publ_flag
C1 O1 1.211(6) . ?
C1 O2 1.234(7) . ?
C1 C2 1.523(8) . ?
C2 C6 1.452(9) . ?
C2 C3 1.481(8) . ?
C2 H2 0.9800 . ?
C3 C4 1.480(8) . ?
C3 H3A 0.9700 . ?
C3 H3B 0.9700 . ?
C4 N1 1.459(7) . ?
C4 H4A 0.9700 . ?
C4 H4B 0.9700 . ?
C5 N1 1.428(7) . ?
C5 C6 1.483(8) . ?
C5 H5A 0.9700 . ?
C5 H5B 0.9700 . ?
C6 H6A 0.9700 . ?
C6 H6B 0.9700 . ?
C7 N1 1.381(6) . ?
C7 C8 1.398(6) . ?
C7 C12 1.414(8) . ?
C8 C9 1.354(6) . ?
C8 H8 0.9300 . ?
C9 C10 1.368(7) . ?
C9 H9 0.9300 . ?
C10 C11 1.391(9) . ?
C10 C13 1.470(7) . ?
C11 C12 1.425(10) . ?
C11 H11 0.9300 . ?
C12 H12 0.9300 . ?
C13 O3 1.246(6) . ?
C13 O4 1.273(6) . ?
C14 C15 1.325(8) . ?
C14 N2 1.380(6) . ?
C14 H14 0.9300 . ?
C15 N3 1.396(7) . ?
C15 H15 0.9300 . ?
C16 N2 1.315(6) . ?
C16 N3 1.341(6) . ?
C16 H16 0.9300 . ?
C17 C22 1.354(6) . ?
C17 C18 1.357(6) . ?
C17 N3 1.445(6) . ?
C18 C19 1.381(7) . ?
C18 H18 0.9300 . ?
C19 C20 1.390(6) . ?
C19 H19 0.9300 . ?
C20 C21 1.363(6) . ?
C20 C24 1.442(6) . ?
C21 C22 1.373(7) . ?
C21 C23 1.562(7) . ?
C22 H22 0.9300 . ?
C23 C25 1.506(7) . ?
C23 H23A 0.9700 . ?
C23 H23B 0.9700 . ?
C24 C25 1.380(6) . ?
C24 C27 1.384(7) . ?
C25 C26 1.382(6) . ?
C26 C29 1.391(6) . ?
C26 H26 0.9300 . ?
C27 C28 1.401(7) . ?
C27 H27 0.9300 . ?
C28 C29 1.364(6) . ?
C28 H28 0.9300 . ?
C29 N4 1.424(6) . ?
C30 N4 1.312(6) . ?
C30 N5 1.325(6) . ?
C30 H30 0.9300 . ?
C31 C32 1.330(7) . ?
C31 N4 1.386(6) . ?
C31 H31 0.9300 . ?
C32 N5 1.380(6) . ?
C32 H32 0.9300 . ?
N2 Zn1 2.010(4) . ?
N5 Zn1 2.005(4) 3_436 ?
O1 Zn1 1.926(4) . ?
O4 Zn1 1.968(3) 8 ?
OW3 OW3 1.81(2) 4 ?
Zn1 O4 1.968(3) 8_556 ?
Zn1 N5 2.005(4) 3_536 ?

loop_
_geom_torsion_atom_site_label_1
_geom_torsion_atom_site_label_2
_geom_torsion_atom_site_label_3
_geom_torsion_atom_site_label_4
_geom_torsion
_geom_torsion_site_symmetry_1
_geom_torsion_site_symmetry_2
_geom_torsion_site_symmetry_3
_geom_torsion_site_symmetry_4
_geom_torsion_publ_flag
O1 C1 C2 C6 63.8(7) . . . . ?
O2 C1 C2 C6 -115.0(6) . . . . ?
O1 C1 C2 C3 -167.9(5) . . . . ?
O2 C1 C2 C3 13.4(8) . . . . ?
C6 C2 C3 C4 -49.8(7) . . . . ?
C1 C2 C3 C4 -178.3(5) . . . . ?
C2 C3 C4 N1 53.5(6) . . . . ?
C3 C2 C6 C5 49.0(7) . . . . ?
C1 C2 C6 C5 177.1(5) . . . . ?
N1 C5 C6 C2 -51.3(7) . . . . ?
N1 C7 C8 C9 -175.4(5) . . . . ?
C12 C7 C8 C9 3.7(8) . . . . ?
C7 C8 C9 C10 0.5(8) . . . . ?
C8 C9 C10 C11 -4.9(8) . . . . ?
C8 C9 C10 C13 180.0(5) . . . . ?
C9 C10 C11 C12 5.0(8) . . . . ?
C13 C10 C11 C12 -179.8(5) . . . . ?
N1 C7 C12 C11 175.7(5) . . . . ?
C8 C7 C12 C11 -3.4(8) . . . . ?
C10 C11 C12 C7 -0.8(8) . . . . ?
C9 C10 C13 O3 179.0(5) . . . . ?
C11 C10 C13 O3 4.0(7) . . . . ?
C9 C10 C13 O4 -2.8(7) . . . . ?
C11 C10 C13 O4 -177.7(4) . . . . ?
N2 C14 C15 N3 0.3(6) . . . . ?
C22 C17 C18 C19 -0.1(8) . . . . ?
N3 C17 C18 C19 -177.0(4) . . . . ?
C17 C18 C19 C20 2.3(7) . . . . ?
C18 C19 C20 C21 -2.4(7) . . . . ?
C18 C19 C20 C24 175.8(5) . . . . ?
C19 C20 C21 C22 0.4(8) . . . . ?
C24 C20 C21 C22 -178.1(5) . . . . ?
C19 C20 C21 C23 -177.9(4) . . . . ?
C24 C20 C21 C23 3.6(6) . . . . ?
C18 C17 C22 C21 -1.9(8) . . . . ?
N3 C17 C22 C21 175.1(4) . . . . ?
C20 C21 C22 C17 1.7(8) . . . . ?
C23 C21 C22 C17 179.7(5) . . . . ?
C20 C21 C23 C25 -3.0(5) . . . . ?
C22 C21 C23 C25 178.8(5) . . . . ?
C21 C20 C24 C25 -2.6(6) . . . . ?
C19 C20 C24 C25 179.0(5) . . . . ?
C21 C20 C24 C27 176.0(5) . . . . ?
C19 C20 C24 C27 -2.3(9) . . . . ?
C27 C24 C25 C26 -1.6(7) . . . . ?
C20 C24 C25 C26 177.2(5) . . . . ?
C27 C24 C25 C23 -178.3(5) . . . . ?
C20 C24 C25 C23 0.5(6) . . . . ?
C21 C23 C25 C24 1.4(6) . . . . ?
C21 C23 C25 C26 -175.1(5) . . . . ?
C24 C25 C26 C29 0.5(7) . . . . ?
C23 C25 C26 C29 176.7(5) . . . . ?
C25 C24 C27 C28 1.7(7) . . . . ?
C20 C24 C27 C28 -176.8(5) . . . . ?
C24 C27 C28 C29 -0.7(7) . . . . ?
C27 C28 C29 C26 -0.4(7) . . . . ?
C27 C28 C29 N4 178.0(4) . . . . ?
C25 C26 C29 C28 0.5(7) . . . . ?
C25 C26 C29 N4 -177.9(4) . . . . ?
N4 C31 C32 N5 1.5(6) . . . . ?
C8 C7 N1 C5 173.7(5) . . . . ?
C12 C7 N1 C5 -5.3(8) . . . . ?
C8 C7 N1 C4 -42.5(7) . . . . ?
C12 C7 N1 C4 138.4(5) . . . . ?
C6 C5 N1 C7 -160.2(5) . . . . ?
C6 C5 N1 C4 54.2(7) . . . . ?
C3 C4 N1 C7 156.6(5) . . . . ?
C3 C4 N1 C5 -56.4(6) . . . . ?
N3 C16 N2 C14 -0.4(5) . . . . ?
N3 C16 N2 Zn1 168.5(3) . . . . ?
C15 C14 N2 C16 0.1(6) . . . . ?
C15 C14 N2 Zn1 -169.0(4) . . . . ?
N2 C16 N3 C15 0.6(6) . . . . ?
N2 C16 N3 C17 -179.4(4) . . . . ?
C14 C15 N3 C16 -0.5(6) . . . . ?
C14 C15 N3 C17 179.5(5) . . . . ?
C22 C17 N3 C16 137.0(5) . . . . ?
C18 C17 N3 C16 -45.8(7) . . . . ?
C22 C17 N3 C15 -43.0(7) . . . . ?
C18 C17 N3 C15 134.2(5) . . . . ?
N5 C30 N4 C31 1.3(5) . . . . ?
N5 C30 N4 C29 174.1(4) . . . . ?
C32 C31 N4 C30 -1.7(6) . . . . ?
C32 C31 N4 C29 -174.4(4) . . . . ?
C28 C29 N4 C30 -152.4(5) . . . . ?
C26 C29 N4 C30 26.0(7) . . . . ?
C28 C29 N4 C31 19.0(7) . . . . ?
C26 C29 N4 C31 -162.6(5) . . . . ?
N4 C30 N5 C32 -0.4(5) . . . . ?
N4 C30 N5 Zn1 -172.4(3) . . . 3_436 ?
C31 C32 N5 C30 -0.7(6) . . . . ?
C31 C32 N5 Zn1 171.2(4) . . . 3_436 ?
O2 C1 O1 Zn1 1.8(8) . . . . ?
C2 C1 O1 Zn1 -176.9(4) . . . . ?
O3 C13 O4 Zn1 -7.6(6) . . . 8 ?
C10 C13 O4 Zn1 174.2(3) . . . 8 ?
C1 O1 Zn1 O4 -171.3(4) . . . 8_556 ?
C1 O1 Zn1 N5 74.5(4) . . . 3_536 ?
C1 O1 Zn1 N2 -58.3(4) . . . . ?
C16 N2 Zn1 O1 -153.9(4) . . . . ?
C14 N2 Zn1 O1 12.7(5) . . . . ?
C16 N2 Zn1 O4 -46.8(4) . . . 8_556 ?
C14 N2 Zn1 O4 119.8(4) . . . 8_556 ?
C16 N2 Zn1 N5 76.0(4) . . . 3_536 ?
C14 N2 Zn1 N5 -117.4(4) . . . 3_536 ?
